data_7705738
loop_
_publ_author_name
'Stroganova, Ekaterina A.'
'Kazakov, Sergey M.'
'Efimov, Nikolay N.'
'Khrustalev, Victor N.'
'Keilholz, Simon'
'G\"otze, Andre'
'Kohlmann, Holger'
'Kuznetsov, Alexey N.'

_publ_section_title
;
 Nickel - p-block metal mixed chalcogenides based on AuCu<sub>3</sub>-type
 fragments: iodine-assisted synthesis as a way of obtaining new
 structures.
;
_journal_issue 42
_journal_name_full 'Dalton transactions (Cambridge, England : 2003)'
_journal_page_first 15081
_journal_page_last 15094
_journal_paper_doi 10.1039/d0dt03082a
_journal_volume 49
_journal_year 2020
_chemical_formula_sum 'Ga Ni5.8 Te2'
_chemical_formula_weight 665.44
_space_group_crystal_system tetragonal
_space_group_IT_number 139
_space_group_name_Hall '-I 4 2'
_space_group_name_H-M_alt 'I 4/m m m'
_atom_sites_solution_primary difmap
_atom_sites_solution_secondary difmap
_audit_creation_method SHELXL-2018/3
_audit_update_record
;
2020-09-02 deposited with the CCDC.	2020-10-22 downloaded from the CCDC.
;
_cell_angle_alpha 90
_cell_angle_beta 90
_cell_angle_gamma 90
_cell_formula_units_Z 2
_cell_length_a 3.6911(5)
_cell_length_b 3.6911(5)
_cell_length_c 19.146(4)
_cell_measurement_reflns_used 100
_cell_measurement_temperature 100(2)
_cell_measurement_theta_max 30.0
_cell_measurement_theta_min 2.5
_cell_volume 260.85(7)
_computing_cell_refinement 'iMosflm (Battye et al., 2011)'
_computing_data_collection 'Marccd (Doyle, 2011)'
_computing_data_reduction iMosflm
_computing_molecular_graphics 'VESTA 3'
_computing_publication_material 'VESTA 3'
_computing_structure_refinement 'SHELXL-2018/3 (Sheldrick, 2018)'
_computing_structure_solution 'SHELXS 2018/2 (Sheldrick, 2018)'
_diffrn_ambient_temperature 100(2)
_diffrn_measured_fraction_theta_full 0.970
_diffrn_measured_fraction_theta_max 0.975
_diffrn_measurement_device_type 'Rayonix SX165 CCD'
_diffrn_measurement_method '/f scan'
_diffrn_radiation_type synchrotron
_diffrn_radiation_wavelength 0.80246
_diffrn_reflns_av_R_equivalents 0.0560
_diffrn_reflns_av_unetI/netI 0.0351
_diffrn_reflns_Laue_measured_fraction_full 0.970
_diffrn_reflns_Laue_measured_fraction_max 0.975
_diffrn_reflns_limit_h_max 4
_diffrn_reflns_limit_h_min -4
_diffrn_reflns_limit_k_max 4
_diffrn_reflns_limit_k_min -4
_diffrn_reflns_limit_l_max 24
_diffrn_reflns_limit_l_min -24
_diffrn_reflns_number 1129
_diffrn_reflns_point_group_measured_fraction_full 0.970
_diffrn_reflns_point_group_measured_fraction_max 0.975
_diffrn_reflns_theta_full 28.782
_diffrn_reflns_theta_max 30.946
_diffrn_reflns_theta_min 2.402
_diffrn_source beamline
_exptl_absorpt_coefficient_mu 53.103
_exptl_absorpt_correction_T_max 0.570
_exptl_absorpt_correction_T_min 0.020
_exptl_absorpt_correction_type multi-scan
_exptl_absorpt_process_details 'Scala (Evans, 2006)'
_exptl_crystal_colour black
_exptl_crystal_density_diffrn 8.472
_exptl_crystal_description plate
_exptl_crystal_F_000 595
_exptl_crystal_preparation 'Magnetic properties'
_exptl_crystal_recrystallization_method 'From the Melt'
_exptl_crystal_size_max 0.250
_exptl_crystal_size_mid 0.200
_exptl_crystal_size_min 0.010
_refine_diff_density_max 2.583
_refine_diff_density_min -0.933
_refine_diff_density_rms 0.441
_refine_ls_extinction_coef 0.0026(11)
_refine_ls_extinction_expression Fc^*^=kFc[1+0.001xFc^2^\l^3^/sin(2\q)]^-1/4^
_refine_ls_extinction_method 'SHELXL-2018/3 (Sheldrick 2018)'
_refine_ls_goodness_of_fit_ref 1.074
_refine_ls_hydrogen_treatment undef
_refine_ls_matrix_type full
_refine_ls_number_parameters 17
_refine_ls_number_reflns 117
_refine_ls_number_restraints 0
_refine_ls_restrained_S_all 1.074
_refine_ls_R_factor_all 0.0380
_refine_ls_R_factor_gt 0.0363
_refine_ls_shift/su_max 0.000
_refine_ls_shift/su_mean 0.000
_refine_ls_structure_factor_coef Fsqd
_refine_ls_weighting_details 'w=1/[\s^2^(Fo^2^)+(0.0818P)^2^] where P=(Fo^2^+2Fc^2^)/3'
_refine_ls_weighting_scheme calc
_refine_ls_wR_factor_gt 0.0957
_refine_ls_wR_factor_ref 0.0970
_reflns_Friedel_coverage 0.000
_reflns_number_gt 108
_reflns_number_total 117
_reflns_threshold_expression 'I > 2\s(I)'
_cod_data_source_file d0dt03082a2.cif
_cod_data_source_block ni6gate2
_cod_original_cell_volume 260.85(9)
_cod_original_formula_sum 'Ga Ni5.80 Te2'
_cod_database_code 7705738
_shelx_shelxl_version_number 2018/3
_shelx_space_group_comment
;
The symmetry employed for this shelxl refinement is uniquely defined
by the following loop, which should always be used as a source of
symmetry information in preference to the above space-group names.
They are only intended as comments.
;
_shelx_estimated_absorpt_t_min 0.026
_shelx_estimated_absorpt_t_max 0.619

loop_
_space_group_symop_operation_xyz
'x, y, z'
'-x, -y, z'
'-y, x, z'
'y, -x, z'
'-x, y, -z'
'x, -y, -z'
'y, x, -z'
'-y, -x, -z'
'x+1/2, y+1/2, z+1/2'
'-x+1/2, -y+1/2, z+1/2'
'-y+1/2, x+1/2, z+1/2'
'y+1/2, -x+1/2, z+1/2'
'-x+1/2, y+1/2, -z+1/2'
'x+1/2, -y+1/2, -z+1/2'
'y+1/2, x+1/2, -z+1/2'
'-y+1/2, -x+1/2, -z+1/2'
'-x, -y, -z'
'x, y, -z'
'y, -x, -z'
'-y, x, -z'
'x, -y, z'
'-x, y, z'
'-y, -x, z'
'y, x, z'
'-x+1/2, -y+1/2, -z+1/2'
'x+1/2, y+1/2, -z+1/2'
'y+1/2, -x+1/2, -z+1/2'
'-y+1/2, x+1/2, -z+1/2'
'x+1/2, -y+1/2, z+1/2'
'-x+1/2, y+1/2, z+1/2'
'-y+1/2, -x+1/2, z+1/2'
'y+1/2, x+1/2, z+1/2'

loop_
_atom_site_label
_atom_site_type_symbol
_atom_site_fract_x
_atom_site_fract_y
_atom_site_fract_z
_atom_site_U_iso_or_equiv
_atom_site_adp_type
_atom_site_occupancy
_atom_site_site_symmetry_order
_atom_site_calc_flag
_atom_site_refinement_flags_posn
_atom_site_refinement_flags_adp
_atom_site_refinement_flags_occupancy
_atom_site_disorder_assembly
_atom_site_disorder_group
Te1 Te 0.500000 0.500000 0.32036(6) 0.0190(6) Uani 1 8 d S T P . .
Ga1 Ga 0.000000 0.000000 0.500000 0.0184(8) Uani 1 16 d S T P . .
Ni1 Ni 0.500000 0.000000 0.41082(10) 0.0187(7) Uani 1 4 d S T P . .
Ni2 Ni 0.500000 0.500000 0.1897(4) 0.024(3) Uani 0.397(16) 8 d S T . . .
Ni3 Ni 0.500000 0.500000 0.500000 0.0174(9) Uani 1 16 d S T P . .

loop_
_atom_site_aniso_label
_atom_site_aniso_U_11
_atom_site_aniso_U_22
_atom_site_aniso_U_33
_atom_site_aniso_U_23
_atom_site_aniso_U_13
_atom_site_aniso_U_12
Te1 0.0149(7) 0.0149(7) 0.0273(9) 0.000 0.000 0.000
Ga1 0.0138(10) 0.0138(10) 0.0275(17) 0.000 0.000 0.000
Ni1 0.0145(10) 0.0139(10) 0.0277(11) 0.000 0.000 0.000
Ni2 0.022(3) 0.022(3) 0.027(4) 0.000 0.000 0.000
Ni3 0.0126(12) 0.0126(12) 0.0271(18) 0.000 0.000 0.000

loop_
_atom_type_symbol
_atom_type_description
_atom_type_scat_dispersion_real
_atom_type_scat_dispersion_imag
_atom_type_scat_source
Ni Ni 0.3129 1.3851 'International Tables Vol C Tables 4.2.6.8 and 6.1.1.4'
Ga Ga 0.0845 1.9916 'International Tables Vol C Tables 4.2.6.8 and 6.1.1.4'
Te Te -0.3109 2.0861 'International Tables Vol C Tables 4.2.6.8 and 6.1.1.4'

loop_
_geom_angle_atom_site_label_1
_geom_angle_atom_site_label_2
_geom_angle_atom_site_label_3
_geom_angle
_geom_angle_site_symmetry_1
_geom_angle_site_symmetry_3
_geom_angle_publ_flag
Ni2 Te1 Ni1 133.18(3) . 3_655 ?
Ni2 Te1 Ni1 133.18(3) . 1_565 ?
Ni1 Te1 Ni1 62.08(3) 3_655 1_565 ?
Ni2 Te1 Ni1 133.18(3) . 3 ?
Ni1 Te1 Ni1 93.64(6) 3_655 3 ?
Ni1 Te1 Ni1 62.08(3) 1_565 3 ?
Ni2 Te1 Ni1 133.18(3) . . ?
Ni1 Te1 Ni1 62.08(3) 3_655 . ?
Ni1 Te1 Ni1 93.64(6) 1_565 . ?
Ni1 Te1 Ni1 62.08(3) 3 . ?
Ni2 Te1 Ni2 85.78(16) . 25 ?
Ni1 Te1 Ni2 124.37(13) 3_655 25 ?
Ni1 Te1 Ni2 124.37(13) 1_565 25 ?
Ni1 Te1 Ni2 62.36(13) 3 25 ?
Ni1 Te1 Ni2 62.37(13) . 25 ?
Ni2 Te1 Ni2 85.78(16) . 25_665 ?
Ni1 Te1 Ni2 62.36(13) 3_655 25_665 ?
Ni1 Te1 Ni2 62.36(13) 1_565 25_665 ?
Ni1 Te1 Ni2 124.37(13) 3 25_665 ?
Ni1 Te1 Ni2 124.37(13) . 25_665 ?
Ni2 Te1 Ni2 171.6(3) 25 25_665 ?
Ni2 Te1 Ni2 85.78(16) . 25_655 ?
Ni1 Te1 Ni2 62.36(13) 3_655 25_655 ?
Ni1 Te1 Ni2 124.37(13) 1_565 25_655 ?
Ni1 Te1 Ni2 124.37(13) 3 25_655 ?
Ni1 Te1 Ni2 62.37(13) . 25_655 ?
Ni2 Te1 Ni2 89.69(2) 25 25_655 ?
Ni2 Te1 Ni2 89.69(2) 25_665 25_655 ?
Ni2 Te1 Ni2 85.78(16) . 25_565 ?
Ni1 Te1 Ni2 124.37(13) 3_655 25_565 ?
Ni1 Te1 Ni2 62.36(13) 1_565 25_565 ?
Ni1 Te1 Ni2 62.36(13) 3 25_565 ?
Ni1 Te1 Ni2 124.37(13) . 25_565 ?
Ni2 Te1 Ni2 89.69(2) 25 25_565 ?
Ni2 Te1 Ni2 89.69(2) 25_665 25_565 ?
Ni2 Te1 Ni2 171.6(3) 25_655 25_565 ?
Ni1 Ga1 Ni1 117.46(4) . 19_566 ?
Ni1 Ga1 Ni1 62.54(4) . 3_545 ?
Ni1 Ga1 Ni1 180.0 19_566 3_545 ?
Ni1 Ga1 Ni1 94.45(6) . 1_455 ?
Ni1 Ga1 Ni1 117.46(4) 19_566 1_455 ?
Ni1 Ga1 Ni1 62.54(4) 3_545 1_455 ?
Ni1 Ga1 Ni1 85.55(6) . 17_656 ?
Ni1 Ga1 Ni1 62.54(4) 19_566 17_656 ?
Ni1 Ga1 Ni1 117.46(4) 3_545 17_656 ?
Ni1 Ga1 Ni1 180.00(6) 1_455 17_656 ?
Ni1 Ga1 Ni1 117.46(4) . 19_556 ?
Ni1 Ga1 Ni1 94.45(6) 19_566 19_556 ?
Ni1 Ga1 Ni1 85.55(6) 3_545 19_556 ?
Ni1 Ga1 Ni1 117.46(4) 1_455 19_556 ?
Ni1 Ga1 Ni1 62.54(4) 17_656 19_556 ?
Ni1 Ga1 Ni1 180.0 . 17_556 ?
Ni1 Ga1 Ni1 62.54(4) 19_566 17_556 ?
Ni1 Ga1 Ni1 117.46(4) 3_545 17_556 ?
Ni1 Ga1 Ni1 85.55(6) 1_455 17_556 ?
Ni1 Ga1 Ni1 94.45(6) 17_656 17_556 ?
Ni1 Ga1 Ni1 62.54(4) 19_556 17_556 ?
Ni1 Ga1 Ni1 62.54(4) . 3 ?
Ni1 Ga1 Ni1 85.55(6) 19_566 3 ?
Ni1 Ga1 Ni1 94.45(6) 3_545 3 ?
Ni1 Ga1 Ni1 62.54(4) 1_455 3 ?
Ni1 Ga1 Ni1 117.46(4) 17_656 3 ?
Ni1 Ga1 Ni1 180.0 19_556 3 ?
Ni1 Ga1 Ni1 117.46(4) 17_556 3 ?
Ni1 Ga1 Ni3 121.269(18) . 1_445 ?
Ni1 Ga1 Ni3 121.268(18) 19_566 1_445 ?
Ni1 Ga1 Ni3 58.732(18) 3_545 1_445 ?
Ni1 Ga1 Ni3 58.732(18) 1_455 1_445 ?
Ni1 Ga1 Ni3 121.268(18) 17_656 1_445 ?
Ni1 Ga1 Ni3 58.732(18) 19_556 1_445 ?
Ni1 Ga1 Ni3 58.732(18) 17_556 1_445 ?
Ni1 Ga1 Ni3 121.268(18) 3 1_445 ?
Ni1 Ga1 Ni3 58.731(18) . . ?
Ni1 Ga1 Ni3 58.732(18) 19_566 . ?
Ni1 Ga1 Ni3 121.268(18) 3_545 . ?
Ni1 Ga1 Ni3 121.268(18) 1_455 . ?
Ni1 Ga1 Ni3 58.732(18) 17_656 . ?
Ni1 Ga1 Ni3 121.268(18) 19_556 . ?
Ni1 Ga1 Ni3 121.268(18) 17_556 . ?
Ni1 Ga1 Ni3 58.732(18) 3 . ?
Ni3 Ga1 Ni3 180.0 1_445 . ?
Ni1 Ga1 Ni3 121.269(18) . 1_455 ?
Ni1 Ga1 Ni3 58.732(18) 19_566 1_455 ?
Ni1 Ga1 Ni3 121.268(18) 3_545 1_455 ?
Ni1 Ga1 Ni3 58.732(18) 1_455 1_455 ?
Ni1 Ga1 Ni3 121.268(18) 17_656 1_455 ?
Ni1 Ga1 Ni3 121.268(18) 19_556 1_455 ?
Ni1 Ga1 Ni3 58.732(18) 17_556 1_455 ?
Ni1 Ga1 Ni3 58.732(18) 3 1_455 ?
Ni3 Ga1 Ni3 90.0 1_445 1_455 ?
Ni3 Ga1 Ni3 90.0 . 1_455 ?
Ni1 Ga1 Ni3 58.731(18) . 1_545 ?
Ni1 Ga1 Ni3 121.268(18) 19_566 1_545 ?
Ni1 Ga1 Ni3 58.732(18) 3_545 1_545 ?
Ni1 Ga1 Ni3 121.268(18) 1_455 1_545 ?
Ni1 Ga1 Ni3 58.732(18) 17_656 1_545 ?
Ni1 Ga1 Ni3 58.732(18) 19_556 1_545 ?
Ni1 Ga1 Ni3 121.268(18) 17_556 1_545 ?
Ni1 Ga1 Ni3 121.268(18) 3 1_545 ?
Ni3 Ga1 Ni3 90.0 1_445 1_545 ?
Ni3 Ga1 Ni3 90.0 . 1_545 ?
Ni3 Ga1 Ni3 180.0 1_455 1_545 ?
Ga1 Ni1 Ni3 62.54(4) 1_655 . ?
Ga1 Ni1 Ni3 62.54(4) 1_655 1_545 ?
Ni3 Ni1 Ni3 94.45(6) . 1_545 ?
Ga1 Ni1 Ga1 94.45(6) 1_655 . ?
Ni3 Ni1 Ga1 62.54(4) . . ?
Ni3 Ni1 Ga1 62.54(4) 1_545 . ?
Ga1 Ni1 Te1 117.692(14) 1_655 1_545 ?
Ni3 Ni1 Te1 179.59(6) . 1_545 ?
Ni3 Ni1 Te1 85.96(2) 1_545 1_545 ?
Ga1 Ni1 Te1 117.692(14) . 1_545 ?
Ga1 Ni1 Te1 117.692(14) 1_655 . ?
Ni3 Ni1 Te1 85.96(2) . . ?
Ni3 Ni1 Te1 179.59(6) 1_545 . ?
Ga1 Ni1 Te1 117.692(14) . . ?
Te1 Ni1 Te1 93.63(6) 1_545 . ?
Ga1 Ni1 Ni1 121.270(18) 1_655 3_545 ?
Ni3 Ni1 Ni1 121.270(18) . 3_545 ?
Ni3 Ni1 Ni1 58.732(18) 1_545 3_545 ?
Ga1 Ni1 Ni1 58.732(18) . 3_545 ?
Te1 Ni1 Ni1 58.961(17) 1_545 3_545 ?
Te1 Ni1 Ni1 121.037(17) . 3_545 ?
Ga1 Ni1 Ni1 58.732(18) 1_655 3_655 ?
Ni3 Ni1 Ni1 58.732(18) . 3_655 ?
Ni3 Ni1 Ni1 121.270(18) 1_545 3_655 ?
Ga1 Ni1 Ni1 121.270(18) . 3_655 ?
Te1 Ni1 Ni1 121.037(17) 1_545 3_655 ?
Te1 Ni1 Ni1 58.961(17) . 3_655 ?
Ni1 Ni1 Ni1 180.0 3_545 3_655 ?
Ga1 Ni1 Ni1 58.732(18) 1_655 3_645 ?
Ni3 Ni1 Ni1 121.270(18) . 3_645 ?
Ni3 Ni1 Ni1 58.732(18) 1_545 3_645 ?
Ga1 Ni1 Ni1 121.270(18) . 3_645 ?
Te1 Ni1 Ni1 58.961(17) 1_545 3_645 ?
Te1 Ni1 Ni1 121.037(17) . 3_645 ?
Ni1 Ni1 Ni1 90.0 3_545 3_645 ?
Ni1 Ni1 Ni1 90.0 3_655 3_645 ?
Ga1 Ni1 Ni1 121.270(18) 1_655 3 ?
Ni3 Ni1 Ni1 58.732(18) . 3 ?
Ni3 Ni1 Ni1 121.270(18) 1_545 3 ?
Ga1 Ni1 Ni1 58.732(18) . 3 ?
Te1 Ni1 Ni1 121.037(17) 1_545 3 ?
Te1 Ni1 Ni1 58.961(17) . 3 ?
Ni1 Ni1 Ni1 90.0 3_545 3 ?
Ni1 Ni1 Ni1 90.0 3_655 3 ?
Ni1 Ni1 Ni1 180.0 3_645 3 ?
Ga1 Ni1 Ni2 176.57(11) 1_655 25 ?
Ni3 Ni1 Ni2 119.35(6) . 25 ?
Ni3 Ni1 Ni2 119.35(6) 1_545 25 ?
Ga1 Ni1 Ni2 88.97(11) . 25 ?
Te1 Ni1 Ni2 60.40(6) 1_545 25 ?
Te1 Ni1 Ni2 60.40(6) . 25 ?
Ni1 Ni1 Ni2 60.70(6) 3_545 25 ?
Ni1 Ni1 Ni2 119.30(6) 3_655 25 ?
Ni1 Ni1 Ni2 119.30(6) 3_645 25 ?
Ni1 Ni1 Ni2 60.70(6) 3 25 ?
Ga1 Ni1 Ni2 88.97(11) 1_655 25_655 ?
Ni3 Ni1 Ni2 119.35(6) . 25_655 ?
Ni3 Ni1 Ni2 119.35(6) 1_545 25_655 ?
Ga1 Ni1 Ni2 176.57(11) . 25_655 ?
Te1 Ni1 Ni2 60.40(6) 1_545 25_655 ?
Te1 Ni1 Ni2 60.40(6) . 25_655 ?
Ni1 Ni1 Ni2 119.30(6) 3_545 25_655 ?
Ni1 Ni1 Ni2 60.70(6) 3_655 25_655 ?
Ni1 Ni1 Ni2 60.70(6) 3_645 25_655 ?
Ni1 Ni1 Ni2 119.30(6) 3 25_655 ?
Ni2 Ni1 Ni2 87.6(2) 25 25_655 ?
Te1 Ni2 Te1 94.22(16) . 25 ?
Te1 Ni2 Te1 94.22(16) . 25_665 ?
Te1 Ni2 Te1 171.6(3) 25 25_665 ?
Te1 Ni2 Te1 94.22(16) . 25_655 ?
Te1 Ni2 Te1 89.69(2) 25 25_655 ?
Te1 Ni2 Te1 89.69(2) 25_665 25_655 ?
Te1 Ni2 Te1 94.22(16) . 25_565 ?
Te1 Ni2 Te1 89.69(2) 25 25_565 ?
Te1 Ni2 Te1 89.69(2) 25_665 25_565 ?
Te1 Ni2 Te1 171.6(3) 25_655 25_565 ?
Te1 Ni2 Ni1 136.20(10) . 27 ?
Te1 Ni2 Ni1 57.23(8) 25 27 ?
Te1 Ni2 Ni1 115.8(2) 25_665 27 ?
Te1 Ni2 Ni1 57.23(8) 25_655 27 ?
Te1 Ni2 Ni1 115.8(2) 25_565 27 ?
Te1 Ni2 Ni1 136.20(10) . 25 ?
Te1 Ni2 Ni1 57.23(8) 25 25 ?
Te1 Ni2 Ni1 115.8(2) 25_665 25 ?
Te1 Ni2 Ni1 115.8(2) 25_655 25 ?
Te1 Ni2 Ni1 57.23(8) 25_565 25 ?
Ni1 Ni2 Ni1 58.60(12) 27 25 ?
Te1 Ni2 Ni1 136.20(10) . 27_565 ?
Te1 Ni2 Ni1 115.8(2) 25 27_565 ?
Te1 Ni2 Ni1 57.23(8) 25_665 27_565 ?
Te1 Ni2 Ni1 115.8(2) 25_655 27_565 ?
Te1 Ni2 Ni1 57.23(8) 25_565 27_565 ?
Ni1 Ni2 Ni1 87.6(2) 27 27_565 ?
Ni1 Ni2 Ni1 58.60(12) 25 27_565 ?
Te1 Ni2 Ni1 136.20(10) . 25_655 ?
Te1 Ni2 Ni1 115.8(2) 25 25_655 ?
Te1 Ni2 Ni1 57.23(8) 25_665 25_655 ?
Te1 Ni2 Ni1 57.23(8) 25_655 25_655 ?
Te1 Ni2 Ni1 115.8(2) 25_565 25_655 ?
Ni1 Ni2 Ni1 58.60(12) 27 25_655 ?
Ni1 Ni2 Ni1 87.6(2) 25 25_655 ?
Ni1 Ni2 Ni1 58.60(12) 27_565 25_655 ?
Ni1 Ni3 Ni1 117.46(4) . 19_666 ?
Ni1 Ni3 Ni1 62.54(4) . 3 ?
Ni1 Ni3 Ni1 180.0 19_666 3 ?
Ni1 Ni3 Ni1 180.0 . 17_666 ?
Ni1 Ni3 Ni1 62.54(4) 19_666 17_666 ?
Ni1 Ni3 Ni1 117.46(4) 3 17_666 ?
Ni1 Ni3 Ni1 117.46(4) . 19_566 ?
Ni1 Ni3 Ni1 94.45(6) 19_666 19_566 ?
Ni1 Ni3 Ni1 85.55(6) 3 19_566 ?
Ni1 Ni3 Ni1 62.54(4) 17_666 19_566 ?
Ni1 Ni3 Ni1 62.54(4) . 3_655 ?
Ni1 Ni3 Ni1 85.55(6) 19_666 3_655 ?
Ni1 Ni3 Ni1 94.45(6) 3 3_655 ?
Ni1 Ni3 Ni1 117.46(4) 17_666 3_655 ?
Ni1 Ni3 Ni1 180.0 19_566 3_655 ?
Ni1 Ni3 Ni1 94.45(6) . 1_565 ?
Ni1 Ni3 Ni1 117.46(4) 19_666 1_565 ?
Ni1 Ni3 Ni1 62.54(4) 3 1_565 ?
Ni1 Ni3 Ni1 85.55(6) 17_666 1_565 ?
Ni1 Ni3 Ni1 117.46(4) 19_566 1_565 ?
Ni1 Ni3 Ni1 62.54(4) 3_655 1_565 ?
Ni1 Ni3 Ni1 85.55(6) . 17_656 ?
Ni1 Ni3 Ni1 62.54(4) 19_666 17_656 ?
Ni1 Ni3 Ni1 117.46(4) 3 17_656 ?
Ni1 Ni3 Ni1 94.45(6) 17_666 17_656 ?
Ni1 Ni3 Ni1 62.54(4) 19_566 17_656 ?
Ni1 Ni3 Ni1 117.46(4) 3_655 17_656 ?
Ni1 Ni3 Ni1 180.0 1_565 17_656 ?
Ni1 Ni3 Ga1 58.731(18) . . ?
Ni1 Ni3 Ga1 121.268(18) 19_666 . ?
Ni1 Ni3 Ga1 58.732(18) 3 . ?
Ni1 Ni3 Ga1 121.268(18) 17_666 . ?
Ni1 Ni3 Ga1 58.732(18) 19_566 . ?
Ni1 Ni3 Ga1 121.268(18) 3_655 . ?
Ni1 Ni3 Ga1 121.268(18) 1_565 . ?
Ni1 Ni3 Ga1 58.732(18) 17_656 . ?
Ni1 Ni3 Ga1 121.269(18) . 1_665 ?
Ni1 Ni3 Ga1 58.732(18) 19_666 1_665 ?
Ni1 Ni3 Ga1 121.268(18) 3 1_665 ?
Ni1 Ni3 Ga1 58.732(18) 17_666 1_665 ?
Ni1 Ni3 Ga1 121.268(18) 19_566 1_665 ?
Ni1 Ni3 Ga1 58.732(18) 3_655 1_665 ?
Ni1 Ni3 Ga1 58.732(18) 1_565 1_665 ?
Ni1 Ni3 Ga1 121.268(18) 17_656 1_665 ?
Ga1 Ni3 Ga1 180.0 . 1_665 ?
Ni1 Ni3 Ga1 58.731(18) . 1_655 ?
Ni1 Ni3 Ga1 58.732(18) 19_666 1_655 ?
Ni1 Ni3 Ga1 121.268(18) 3 1_655 ?
Ni1 Ni3 Ga1 121.268(18) 17_666 1_655 ?
Ni1 Ni3 Ga1 121.268(18) 19_566 1_655 ?
Ni1 Ni3 Ga1 58.732(18) 3_655 1_655 ?
Ni1 Ni3 Ga1 121.268(18) 1_565 1_655 ?
Ni1 Ni3 Ga1 58.732(18) 17_656 1_655 ?
Ga1 Ni3 Ga1 90.0 . 1_655 ?
Ga1 Ni3 Ga1 90.0 1_665 1_655 ?
Ni1 Ni3 Ga1 121.269(18) . 1_565 ?
Ni1 Ni3 Ga1 121.268(18) 19_666 1_565 ?
Ni1 Ni3 Ga1 58.732(18) 3 1_565 ?
Ni1 Ni3 Ga1 58.732(18) 17_666 1_565 ?
Ni1 Ni3 Ga1 58.732(18) 19_566 1_565 ?
Ni1 Ni3 Ga1 121.268(18) 3_655 1_565 ?
Ni1 Ni3 Ga1 58.732(18) 1_565 1_565 ?
Ni1 Ni3 Ga1 121.268(18) 17_656 1_565 ?
Ga1 Ni3 Ga1 90.0 . 1_565 ?
Ga1 Ni3 Ga1 90.0 1_665 1_565 ?
Ga1 Ni3 Ga1 180.0 1_655 1_565 ?

loop_
_geom_bond_atom_site_label_1
_geom_bond_atom_site_label_2
_geom_bond_distance
_geom_bond_site_symmetry_2
_geom_bond_publ_flag
Te1 Ni2 2.502(7) . ?
Te1 Ni1 2.5310(12) 3_655 ?
Te1 Ni1 2.5310(12) 1_565 ?
Te1 Ni1 2.5310(12) 3 ?
Te1 Ni1 2.5310(12) . ?
Te1 Ni2 2.6171(6) 25 ?
Te1 Ni2 2.6171(7) 25_665 ?
Te1 Ni2 2.6171(7) 25_655 ?
Te1 Ni2 2.6171(6) 25_565 ?
Ga1 Ni1 2.5142(13) . ?
Ga1 Ni1 2.5142(13) 19_566 ?
Ga1 Ni1 2.5142(13) 3_545 ?
Ga1 Ni1 2.5142(13) 1_455 ?
Ga1 Ni1 2.5142(13) 17_656 ?
Ga1 Ni1 2.5142(13) 19_556 ?
Ga1 Ni1 2.5142(13) 17_556 ?
Ga1 Ni1 2.5142(13) 3 ?
Ga1 Ni3 2.6100(4) 1_445 ?
Ga1 Ni3 2.6100(4) . ?
Ga1 Ni3 2.6100(4) 1_455 ?
Ga1 Ni3 2.6100(4) 1_545 ?
Ni1 Ni3 2.5142(13) . ?
Ni1 Ni3 2.5142(13) 1_545 ?
Ni1 Ni1 2.6100(4) 3_545 ?
Ni1 Ni1 2.6100(4) 3_655 ?
Ni1 Ni1 2.6100(4) 3_645 ?
Ni1 Ni1 2.6100(4) 3 ?
Ni1 Ni2 2.667(5) 25 ?
Ni1 Ni2 2.667(5) 25_655 ?
